data_4314403
loop_
_publ_author_name
'Katarzyna Grubel'
'Katarzyna Rudzka'
'Atta M. Arif'
'Katie L. Klotz'
'Jason A. Halfen'
'Lisa M. Berreau'

_publ_section_title
;
 Synthesis, Characterization, and Ligand Exchange Reactivity of a Series
 of First Row Divalent Metal 3-Hydroxyflavonolate Complexes
;
_journal_name_full 'Inorganic Chemistry'
_journal_page_first 82
_journal_page_last 96
_journal_paper_doi 10.1021/ic901405h
_journal_volume 49
_journal_year 2010
_chemical_formula_moiety 'C45 H35 N4 O3 Co, ,(C2 H3 N),(Cl O4)'
_chemical_formula_sum 'C47 H38 Cl Co N5 O7'
_chemical_formula_weight 879.20
_chemical_name_systematic
; 
 ? 
;
_space_group_IT_number 15
_symmetry_cell_setting monoclinic
_symmetry_space_group_name_Hall '-C 2yc'
_symmetry_space_group_name_H-M 'C 1 2/c 1'
_atom_sites_solution_hydrogens geom
_atom_sites_solution_primary direct
_atom_sites_solution_secondary difmap
_audit_creation_method SHELXL-97
_cell_angle_alpha 90.00
_cell_angle_beta 101.7509(8)
_cell_angle_gamma 90.00
_cell_formula_units_Z 16
_cell_length_a 43.8551(6)
_cell_length_b 18.2721(2)
_cell_length_c 21.2336(3)
_cell_measurement_reflns_used 18366
_cell_measurement_temperature 150(1)
_cell_measurement_theta_max 27.485
_cell_measurement_theta_min 1.018
_cell_volume 16658.4(4)
_computing_cell_refinement DENZO-SMN
_computing_data_collection 'Nonius COLLECT'
_computing_data_reduction DENZO-SMN
_computing_molecular_graphics 'WinGX, Ortep3'
_computing_structure_refinement 'SHELXL-97 (Sheldrick, 1997)'
_computing_structure_solution SIR97
_diffrn_ambient_temperature 150(1)
_diffrn_measured_fraction_theta_full 0.999
_diffrn_measured_fraction_theta_max 0.999
_diffrn_measurement_device_type 'Nonius KappaCCD Diffractometer'
_diffrn_measurement_method 'Phi and Omega scan'
_diffrn_radiation_monochromator graphite
_diffrn_radiation_source 'fine-focus sealed tube'
_diffrn_radiation_type MoK\a
_diffrn_radiation_wavelength 0.71073
_diffrn_reflns_av_R_equivalents 0.0519
_diffrn_reflns_av_sigmaI/netI 0.0752
_diffrn_reflns_limit_h_max 56
_diffrn_reflns_limit_h_min -56
_diffrn_reflns_limit_k_max 22
_diffrn_reflns_limit_k_min -23
_diffrn_reflns_limit_l_max 27
_diffrn_reflns_limit_l_min -27
_diffrn_reflns_number 36402
_diffrn_reflns_theta_full 27.48
_diffrn_reflns_theta_max 27.48
_diffrn_reflns_theta_min 2.19
_exptl_absorpt_coefficient_mu 0.536
_exptl_absorpt_correction_T_max 0.9004
_exptl_absorpt_correction_T_min 0.8223
_exptl_absorpt_correction_type multi-scan
_exptl_absorpt_process_details 'DENZO-SMN (Otwinowski & Minor, 1997)'
_exptl_crystal_colour brown
_exptl_crystal_density_diffrn 1.402
_exptl_crystal_density_method 'not measured'
_exptl_crystal_description plate
_exptl_crystal_F_000 7280
_exptl_crystal_size_max 0.38
_exptl_crystal_size_mid 0.38
_exptl_crystal_size_min 0.20
_refine_diff_density_max 1.181
_refine_diff_density_min -0.760
_refine_diff_density_rms 0.087
_refine_ls_extinction_method none
_refine_ls_goodness_of_fit_ref 1.027
_refine_ls_hydrogen_treatment constr
_refine_ls_matrix_type full
_refine_ls_number_parameters 1084
_refine_ls_number_reflns 19074
_refine_ls_number_restraints 4
_refine_ls_restrained_S_all 1.029
_refine_ls_R_factor_all 0.1060
_refine_ls_R_factor_gt 0.0562
_refine_ls_shift/su_max 0.002
_refine_ls_shift/su_mean 0.000
_refine_ls_structure_factor_coef Fsqd
_refine_ls_weighting_details 'calc w=1/[\s^2^(Fo^2^)+(0.0818P)^2^+26.3110P] where P=(Fo^2^+2Fc^2^)/3'
_refine_ls_weighting_scheme calc
_refine_ls_wR_factor_gt 0.1411
_refine_ls_wR_factor_ref 0.1650
_reflns_number_gt 12309
_reflns_number_total 19074
_reflns_threshold_expression >2sigma(I)
_cod_data_source_file ic901405h_si_001_6.cif
_cod_data_source_block usu192
_cod_depositor_comments
;
The following automatic conversions were performed:

'_exptl_absorpt_correction_type' value 'Multi-scan' changed to
'multi-scan' according to the built-in table from CIF Core dictionary
named 'cif_core.dic' version 2.4.1 from 2010-06-29.

Automatic conversion script
Id: cif_fix_values 1646 2011-03-28 12:23:43Z adriana 
;
_cod_database_code 4314403

loop_
_symmetry_equiv_pos_as_xyz
'x, y, z'
'-x, y, -z+1/2'
'x+1/2, y+1/2, z'
'-x+1/2, y+1/2, -z+1/2'
'-x, -y, -z'
'x, -y, z-1/2'
'-x+1/2, -y+1/2, -z'
'x+1/2, -y+1/2, z-1/2'

loop_
_atom_site_label
_atom_site_type_symbol
_atom_site_fract_x
_atom_site_fract_y
_atom_site_fract_z
_atom_site_U_iso_or_equiv
_atom_site_adp_type
_atom_site_occupancy
_atom_site_symmetry_multiplicity
_atom_site_calc_flag
_atom_site_refinement_flags
_atom_site_disorder_assembly
_atom_site_disorder_group
Co1 Co 0.689612(10) 0.22922(2) 0.188414(19) 0.02023(11) Uani 1 1 d . . .
Co2 Co 0.589291(10) 0.58905(2) 0.302841(19) 0.02190(11) Uani 1 1 d . . .
Cl1 Cl 0.746657(18) 0.04998(4) 0.42452(4) 0.02639(18) Uani 1 1 d . . .
Cl2 Cl 0.53803(2) 0.65728(6) -0.01621(4) 0.0436(2) Uani 1 1 d . . .
O1 O 0.66678(5) 0.16844(11) 0.23894(10) 0.0237(5) Uani 1 1 d . . .
O1A O 0.60983(5) 0.64514(11) 0.24550(9) 0.0231(5) Uani 1 1 d . . .
O2 O 0.65593(5) 0.17849(11) 0.11168(10) 0.0237(5) Uani 1 1 d . . .
O2A O 0.61697(5) 0.66329(11) 0.37236(10) 0.0245(5) Uani 1 1 d . . .
O3 O 0.59532(5) 0.06388(13) 0.19504(11) 0.0327(6) Uani 1 1 d . . .
O3A O 0.66720(5) 0.79101(11) 0.27369(9) 0.0223(5) Uani 1 1 d . . .
O4 O 0.76856(6) 0.10843(14) 0.42943(15) 0.0508(7) Uani 1 1 d . . .
O4A O 0.54949(7) 0.67754(19) 0.04898(13) 0.0594(9) Uani 1 1 d . . .
O5 O 0.76293(6) -0.01873(13) 0.43405(13) 0.0457(7) Uani 1 1 d . . .
O5A O 0.51042(7) 0.70039(17) -0.04158(14) 0.0577(8) Uani 1 1 d . . .
O6 O 0.72836(7) 0.05742(15) 0.47306(12) 0.0441(7) Uani 1 1 d . . .
O6A O 0.52887(7) 0.58121(15) -0.01973(13) 0.0544(8) Uani 1 1 d . . .
O7 O 0.72664(7) 0.05124(18) 0.36248(12) 0.0570(8) Uani 1 1 d . . .
O7A O 0.56064(8) 0.6688(2) -0.05444(14) 0.0685(10) Uani 1 1 d . . .
N1 N 0.71632(6) 0.27575(14) 0.27291(12) 0.0240(6) Uani 1 1 d . . .
N1A N 0.56429(6) 0.52207(15) 0.22916(13) 0.0275(6) Uani 1 1 d . . .
N2 N 0.71133(6) 0.32346(13) 0.15295(12) 0.0210(5) Uani 1 1 d . . .
N2A N 0.56769(6) 0.50967(14) 0.35574(12) 0.0244(6) Uani 1 1 d . . .
N3 N 0.72423(6) 0.17730(13) 0.13759(11) 0.0209(5) Uani 1 1 d . . .
N3A N 0.62817(6) 0.51407(13) 0.35205(12) 0.0230(6) Uani 1 1 d . . .
N4 N 0.65181(6) 0.31917(13) 0.15786(12) 0.0213(6) Uani 1 1 d . . .
N4A N 0.55110(6) 0.65630(15) 0.33183(13) 0.0271(6) Uani 1 1 d . . .
C1 C 0.72222(8) 0.24339(19) 0.33117(15) 0.0305(8) Uani 1 1 d . . .
H1 H 0.7161 0.1939 0.3345 0.037 Uiso 1 1 calc R . .
C1A C 0.55779(8) 0.5392(2) 0.16627(16) 0.0322(8) Uani 1 1 d . . .
H1A H 0.5650 0.5845 0.1528 0.039 Uiso 1 1 calc R . .
C2 C 0.73675(9) 0.2794(2) 0.38602(17) 0.0361(8) Uani 1 1 d . . .
H2 H 0.7400 0.2556 0.4266 0.043 Uiso 1 1 calc R . .
C2A C 0.54094(9) 0.4928(2) 0.12067(18) 0.0409(9) Uani 1 1 d . . .
H2A H 0.5369 0.5057 0.0764 0.049 Uiso 1 1 calc R . .
C3 C 0.74645(9) 0.3502(2) 0.38123(17) 0.0360(8) Uani 1 1 d . . .
H3 H 0.7569 0.3756 0.4184 0.043 Uiso 1 1 calc R . .
C3A C 0.53018(8) 0.4277(2) 0.14048(19) 0.0418(10) Uani 1 1 d . . .
H3A H 0.5184 0.3953 0.1099 0.050 Uiso 1 1 calc R . .
C4 C 0.74095(8) 0.38410(18) 0.32191(16) 0.0292(7) Uani 1 1 d . . .
H4 H 0.7479 0.4328 0.3176 0.035 Uiso 1 1 calc R . .
C4A C 0.53666(8) 0.40978(19) 0.20480(18) 0.0349(8) Uani 1 1 d . . .
H4A H 0.5293 0.3651 0.2192 0.042 Uiso 1 1 calc R . .
C5 C 0.72514(7) 0.34604(16) 0.26858(15) 0.0224(7) Uani 1 1 d . . .
C5A C 0.55401(7) 0.45772(17) 0.24814(16) 0.0275(7) Uani 1 1 d . . .
C6 C 0.71529(8) 0.38060(16) 0.20334(15) 0.0245(7) Uani 1 1 d . . .
H6A H 0.6954 0.4072 0.2010 0.029 Uiso 1 1 calc R . .
H6B H 0.7313 0.4163 0.1963 0.029 Uiso 1 1 calc R . .
C6A C 0.56397(8) 0.44071(17) 0.31825(16) 0.0291(7) Uani 1 1 d . . .
H6A1 H 0.5482 0.4094 0.3322 0.035 Uiso 1 1 calc R . .
H6A2 H 0.5840 0.4137 0.3260 0.035 Uiso 1 1 calc R . .
C7 C 0.74226(7) 0.30291(17) 0.14133(16) 0.0252(7) Uani 1 1 d . . .
H7A H 0.7579 0.3071 0.1820 0.030 Uiso 1 1 calc R . .
H7B H 0.7482 0.3374 0.1100 0.030 Uiso 1 1 calc R . .
C7A C 0.58932(8) 0.50135(19) 0.41818(15) 0.0295(8) Uani 1 1 d . . .
H7A1 H 0.5834 0.4579 0.4407 0.035 Uiso 1 1 calc R . .
H7A2 H 0.5879 0.5449 0.4452 0.035 Uiso 1 1 calc R . .
C8 C 0.74261(7) 0.22614(16) 0.11601(14) 0.0219(6) Uani 1 1 d . . .
C8A C 0.62218(8) 0.49287(17) 0.40929(15) 0.0254(7) Uani 1 1 d . . .
C9 C 0.76197(8) 0.20829(18) 0.07399(15) 0.0255(7) Uani 1 1 d . . .
H9 H 0.7749 0.2443 0.0605 0.031 Uiso 1 1 calc R . .
C9A C 0.64500(8) 0.46643(19) 0.45881(16) 0.0322(8) Uani 1 1 d . . .
H9A H 0.6399 0.4512 0.4981 0.039 Uiso 1 1 calc R . .
C10 C 0.76205(8) 0.13713(18) 0.05218(15) 0.0275(7) Uani 1 1 d . . .
H10 H 0.7749 0.1234 0.0232 0.033 Uiso 1 1 calc R . .
C10A C 0.67518(9) 0.4625(2) 0.45043(17) 0.0378(9) Uani 1 1 d . . .
H10A H 0.6914 0.4460 0.4842 0.045 Uiso 1 1 calc R . .
C11 C 0.74315(8) 0.08624(17) 0.07325(14) 0.0250(7) Uani 1 1 d . . .
H11 H 0.7427 0.0371 0.0585 0.030 Uiso 1 1 calc R . .
C11A C 0.68148(8) 0.48297(19) 0.39171(16) 0.0330(8) Uani 1 1 d . . .
H11A H 0.7022 0.4800 0.3847 0.040 Uiso 1 1 calc R . .
C12 C 0.72467(7) 0.10723(16) 0.11619(14) 0.0219(7) Uani 1 1 d . . .
C12A C 0.65766(8) 0.50785(17) 0.34283(15) 0.0252(7) Uani 1 1 d . . .
C13 C 0.70523(7) 0.05158(16) 0.14002(14) 0.0216(7) Uani 1 1 d . . .
C13A C 0.66388(8) 0.52464(17) 0.27814(15) 0.0257(7) Uani 1 1 d . . .
C14 C 0.68760(8) 0.00209(17) 0.09737(15) 0.0290(7) Uani 1 1 d . . .
H14 H 0.6879 0.0047 0.0528 0.035 Uiso 1 1 calc R . .
C14A C 0.69128(8) 0.56000(19) 0.27136(17) 0.0326(8) Uani 1 1 d . . .
H14A H 0.7059 0.5751 0.3085 0.039 Uiso 1 1 calc R . .
C15 C 0.66980(9) -0.05052(19) 0.11935(18) 0.0380(9) Uani 1 1 d . . .
H15 H 0.6579 -0.0839 0.0900 0.046 Uiso 1 1 calc R . .
C15A C 0.69731(9) 0.57320(19) 0.21083(19) 0.0371(9) Uani 1 1 d . . .
H15A H 0.7161 0.5970 0.2068 0.045 Uiso 1 1 calc R . .
C16 C 0.66933(9) -0.05466(19) 0.18426(18) 0.0377(9) Uani 1 1 d . . .
H16 H 0.6570 -0.0907 0.1993 0.045 Uiso 1 1 calc R . .
C16A C 0.67613(9) 0.55198(19) 0.15584(17) 0.0346(8) Uani 1 1 d . . .
H16A H 0.6804 0.5613 0.1144 0.042 Uiso 1 1 calc R . .
C17 C 0.68680(9) -0.00649(18) 0.22717(17) 0.0339(8) Uani 1 1 d . . .
H17 H 0.6863 -0.0094 0.2716 0.041 Uiso 1 1 calc R . .
C17A C 0.64900(9) 0.51733(18) 0.16186(16) 0.0321(8) Uani 1 1 d . . .
H17A H 0.6344 0.5029 0.1244 0.039 Uiso 1 1 calc R . .
C18 C 0.70502(8) 0.04610(17) 0.20560(15) 0.0263(7) Uani 1 1 d . . .
H18 H 0.7174 0.0784 0.2354 0.032 Uiso 1 1 calc R . .
C18A C 0.64272(8) 0.50325(17) 0.22279(15) 0.0274(7) Uani 1 1 d . . .
H18A H 0.6240 0.4790 0.2265 0.033 Uiso 1 1 calc R . .
C19 C 0.68991(8) 0.34589(17) 0.09304(15) 0.0256(7) Uani 1 1 d . . .
H19A H 0.6928 0.3134 0.0574 0.031 Uiso 1 1 calc R . .
H19B H 0.6948 0.3966 0.0819 0.031 Uiso 1 1 calc R . .
C19A C 0.53682(8) 0.53613(18) 0.36347(17) 0.0305(8) Uani 1 1 d . . .
H19C H 0.5311 0.5121 0.4012 0.037 Uiso 1 1 calc R . .
H19D H 0.5210 0.5231 0.3249 0.037 Uiso 1 1 calc R . .
C20 C 0.65639(7) 0.34195(16) 0.10071(14) 0.0221(7) Uani 1 1 d . . .
C20A C 0.53732(8) 0.61794(18) 0.37266(16) 0.0293(7) Uani 1 1 d . . .
C21 C 0.63231(8) 0.35909(18) 0.04951(15) 0.0301(8) Uani 1 1 d . . .
H21 H 0.6364 0.3761 0.0097 0.036 Uiso 1 1 calc R . .
C21A C 0.52344(9) 0.6503(2) 0.41842(18) 0.0384(9) Uani 1 1 d . . .
H21A H 0.5145 0.6212 0.4470 0.046 Uiso 1 1 calc R . .
C22 C 0.60217(9) 0.3505(2) 0.05860(17) 0.0359(8) Uani 1 1 d . . .
H22 H 0.5850 0.3583 0.0239 0.043 Uiso 1 1 calc R . .
C22A C 0.52277(9) 0.7259(2) 0.42187(19) 0.0423(9) Uani 1 1 d . . .
H22A H 0.5136 0.7498 0.4531 0.051 Uiso 1 1 calc R . .
C23 C 0.59717(8) 0.33061(19) 0.11825(17) 0.0340(8) Uani 1 1 d . . .
H23 H 0.5765 0.3268 0.1253 0.041 Uiso 1 1 calc R . .
C23A C 0.53590(8) 0.76583(19) 0.37851(18) 0.0365(9) Uani 1 1 d . . .
H23A H 0.5353 0.8178 0.3792 0.044 Uiso 1 1 calc R . .
C24 C 0.62219(8) 0.31613(16) 0.16803(15) 0.0250(7) Uani 1 1 d . . .
C24A C 0.54986(8) 0.73027(18) 0.33426(17) 0.0295(7) Uani 1 1 d . . .
C25 C 0.61812(8) 0.29957(17) 0.23439(16) 0.0258(7) Uani 1 1 d . . .
C25A C 0.56212(8) 0.77264(18) 0.28571(17) 0.0308(8) Uani 1 1 d . . .
C26 C 0.64100(8) 0.31934(17) 0.28717(15) 0.0281(7) Uani 1 1 d . . .
H26 H 0.6594 0.3428 0.2805 0.034 Uiso 1 1 calc R . .
C26A C 0.58021(9) 0.83560(19) 0.30317(18) 0.0353(8) Uani 1 1 d . . .
H26A H 0.5853 0.8501 0.3470 0.042 Uiso 1 1 calc R . .
C27 C 0.63731(9) 0.30528(19) 0.34914(17) 0.0360(8) Uani 1 1 d . . .
H27 H 0.6532 0.3189 0.3847 0.043 Uiso 1 1 calc R . .
C27A C 0.59064(9) 0.87665(19) 0.2573(2) 0.0424(10) Uani 1 1 d . . .
H27A H 0.6034 0.9183 0.2698 0.051 Uiso 1 1 calc R . .
C28 C 0.61065(10) 0.2716(2) 0.35946(18) 0.0408(9) Uani 1 1 d . . .
H28 H 0.6082 0.2615 0.4021 0.049 Uiso 1 1 calc R . .
C28A C 0.58269(10) 0.8576(2) 0.1939(2) 0.0468(10) Uani 1 1 d . . .
H28A H 0.5896 0.8865 0.1624 0.056 Uiso 1 1 calc R . .
C29 C 0.58755(9) 0.2524(2) 0.30794(19) 0.0396(9) Uani 1 1 d . . .
H29 H 0.5690 0.2299 0.3150 0.048 Uiso 1 1 calc R . .
C29A C 0.56443(10) 0.7959(2) 0.17529(19) 0.0443(10) Uani 1 1 d . . .
H29A H 0.5588 0.7829 0.1311 0.053 Uiso 1 1 calc R . .
C30 C 0.59133(8) 0.26582(18) 0.24574(18) 0.0330(8) Uani 1 1 d . . .
H30 H 0.5754 0.2518 0.2104 0.040 Uiso 1 1 calc R . .
C30A C 0.55447(9) 0.75382(19) 0.22103(18) 0.0367(9) Uani 1 1 d . . .
H30A H 0.5422 0.7114 0.2082 0.044 Uiso 1 1 calc R . .
C31 C 0.64199(7) 0.13568(16) 0.20534(14) 0.0212(6) Uani 1 1 d . . .
C31A C 0.62961(7) 0.69534(16) 0.27391(14) 0.0195(6) Uani 1 1 d . . .
C32 C 0.63671(7) 0.14294(16) 0.13638(15) 0.0215(7) Uani 1 1 d . . .
C32A C 0.63229(7) 0.70470(16) 0.34272(14) 0.0209(6) Uani 1 1 d . . .
C33 C 0.60866(8) 0.11073(17) 0.09847(15) 0.0258(7) Uani 1 1 d . . .
C33A C 0.65220(7) 0.76228(16) 0.37378(14) 0.0196(6) Uani 1 1 d . . .
C34 C 0.60009(8) 0.11788(19) 0.03097(16) 0.0323(8) Uani 1 1 d . . .
H34 H 0.6131 0.1443 0.0083 0.039 Uiso 1 1 calc R . .
C34A C 0.65472(7) 0.78059(17) 0.43933(14) 0.0235(7) Uani 1 1 d . . .
H34A H 0.6442 0.7520 0.4655 0.028 Uiso 1 1 calc R . .
C35 C 0.57305(10) 0.0869(2) -0.00187(18) 0.0430(10) Uani 1 1 d . . .
H35 H 0.5673 0.0924 -0.0472 0.052 Uiso 1 1 calc R . .
C35A C 0.67242(8) 0.83984(17) 0.46554(15) 0.0259(7) Uani 1 1 d . . .
H35A H 0.6742 0.8516 0.5097 0.031 Uiso 1 1 calc R . .
C36 C 0.55384(9) 0.0470(2) 0.03103(19) 0.0451(10) Uani 1 1 d . . .
H36 H 0.5353 0.0251 0.0078 0.054 Uiso 1 1 calc R . .
C36A C 0.68784(7) 0.88259(17) 0.42688(15) 0.0244(7) Uani 1 1 d . . .
H36A H 0.6998 0.9237 0.4450 0.029 Uiso 1 1 calc R . .
C37 C 0.56183(9) 0.0394(2) 0.09666(19) 0.0425(9) Uani 1 1 d . . .
H37 H 0.5489 0.0124 0.1191 0.051 Uiso 1 1 calc R . .
C37A C 0.68589(7) 0.86574(16) 0.36311(14) 0.0219(7) Uani 1 1 d . . .
H37A H 0.6963 0.8949 0.3371 0.026 Uiso 1 1 calc R . .
C38 C 0.58913(8) 0.07203(18) 0.12976(16) 0.0298(8) Uani 1 1 d . . .
C38A C 0.66833(7) 0.80520(16) 0.33712(13) 0.0199(6) Uani 1 1 d . . .
C39 C 0.62132(8) 0.09583(17) 0.23273(15) 0.0252(7) Uani 1 1 d . . .
C39A C 0.64771(7) 0.73735(16) 0.24212(14) 0.0198(6) Uani 1 1 d . . .
C40 C 0.62226(8) 0.08242(17) 0.30114(16) 0.0278(7) Uani 1 1 d . . .
C40A C 0.65024(7) 0.73226(16) 0.17420(14) 0.0224(7) Uani 1 1 d . . .
C41 C 0.59533(9) 0.0583(2) 0.32107(17) 0.0362(8) Uani 1 1 d . . .
H41 H 0.5765 0.0521 0.2904 0.043 Uiso 1 1 calc R . .
C41A C 0.67701(8) 0.75567(19) 0.15440(16) 0.0296(8) Uani 1 1 d . . .
H41A H 0.6938 0.7759 0.1849 0.036 Uiso 1 1 calc R . .
C42 C 0.59619(10) 0.0437(2) 0.38542(19) 0.0509(11) Uani 1 1 d . . .
H42 H 0.5779 0.0276 0.3987 0.061 Uiso 1 1 calc R . .
C42A C 0.67937(9) 0.7498(2) 0.09088(16) 0.0373(9) Uani 1 1 d . . .
H42A H 0.6980 0.7648 0.0782 0.045 Uiso 1 1 calc R . .
C43 C 0.62352(10) 0.0525(3) 0.43053(19) 0.0536(12) Uani 1 1 d . . .
H43 H 0.6241 0.0418 0.4745 0.064 Uiso 1 1 calc R . .
C43A C 0.65520(9) 0.7225(2) 0.04580(16) 0.0381(9) Uani 1 1 d . . .
H43A H 0.6570 0.7193 0.0020 0.046 Uiso 1 1 calc R . .
C44 C 0.64977(10) 0.0767(2) 0.41134(18) 0.0447(10) Uani 1 1 d . . .
H44 H 0.6685 0.0831 0.4424 0.054 Uiso 1 1 calc R . .
C44A C 0.62807(8) 0.6995(2) 0.06401(16) 0.0352(8) Uani 1 1 d . . .
H44A H 0.6112 0.6808 0.0327 0.042 Uiso 1 1 calc R . .
C45 C 0.64943(8) 0.09194(19) 0.34739(16) 0.0324(8) Uani 1 1 d . . .
H45 H 0.6678 0.1090 0.3350 0.039 Uiso 1 1 calc R . .
C45A C 0.62566(8) 0.70373(19) 0.12785(15) 0.0285(7) Uani 1 1 d . . .
H45A H 0.6072 0.6872 0.1404 0.034 Uiso 1 1 calc R . .
N5 N 0.51479(19) 0.8828(4) 0.0437(4) 0.143(2) Uiso 1 1 d D A -1
C46 C 0.5361(2) 0.8668(4) 0.0215(4) 0.116(2) Uiso 1 1 d D A -1
C47 C 0.5654(2) 0.8495(6) 0.0033(5) 0.165(4) Uiso 1 1 d D A -1
H47A H 0.5812 0.8384 0.0420 0.248 Uiso 1 1 calc R A -1
H47B H 0.5723 0.8915 -0.0190 0.248 Uiso 1 1 calc R A -1
H47C H 0.5627 0.8069 -0.0254 0.248 Uiso 1 1 calc R A -1
N6 N 0.4838(3) 0.9756(7) 0.1404(6) 0.123(4) Uiso 0.50 1 d PD B -1
C48 C 0.4910(3) 0.9537(7) 0.1945(6) 0.088(4) Uiso 0.50 1 d PD B -1
C49 C 0.4982(7) 0.9170(5) 0.2568(8) 0.093(4) Uiso 0.50 1 d PD B -1
H49A H 0.5099 0.8721 0.2532 0.139 Uiso 0.50 1 calc PR B -1
H49B H 0.4788 0.9049 0.2706 0.139 Uiso 0.50 1 calc PR B -1
H49C H 0.5108 0.9496 0.2886 0.139 Uiso 0.50 1 calc PR B -1
N7 N 0.5085(4) 1.1601(9) 0.1471(7) 0.141(5) Uiso 0.50 1 d P C -1
C50 C 0.5008(4) 1.2008(9) 0.1760(8) 0.119(5) Uiso 0.50 1 d PD C -1
C51 C 0.4993(4) 1.2452(8) 0.2243(6) 0.119(5) Uiso 0.50 1 d PD C -1
H51A H 0.4782 1.2658 0.2185 0.178 Uiso 0.50 1 calc PR C -1
H51B H 0.5144 1.2849 0.2254 0.178 Uiso 0.50 1 calc PR C -1
H51C H 0.5040 1.2179 0.2648 0.178 Uiso 0.50 1 calc PR C -1

loop_
_atom_site_aniso_label
_atom_site_aniso_U_11
_atom_site_aniso_U_22
_atom_site_aniso_U_33
_atom_site_aniso_U_23
_atom_site_aniso_U_13
_atom_site_aniso_U_12
Co1 0.0235(2) 0.0181(2) 0.0204(2) 0.00004(17) 0.00739(17) -0.00223(17)
Co2 0.0220(2) 0.0204(2) 0.0239(2) -0.00242(18) 0.00585(17) -0.00422(17)
Cl1 0.0263(4) 0.0273(4) 0.0246(4) 0.0043(3) 0.0028(3) -0.0004(3)
Cl2 0.0332(5) 0.0657(7) 0.0338(5) -0.0202(5) 0.0115(4) -0.0104(5)
O1 0.0263(12) 0.0212(11) 0.0245(11) -0.0019(9) 0.0071(9) -0.0031(9)
O1A 0.0250(12) 0.0222(11) 0.0222(11) -0.0028(9) 0.0054(9) -0.0050(9)
O2 0.0261(12) 0.0234(11) 0.0240(11) -0.0003(9) 0.0107(9) -0.0018(9)
O2A 0.0266(12) 0.0231(11) 0.0249(11) -0.0017(9) 0.0080(9) -0.0061(9)
O3 0.0310(14) 0.0339(13) 0.0334(13) 0.0038(11) 0.0070(11) -0.0123(11)
O3A 0.0273(12) 0.0217(11) 0.0179(10) -0.0015(9) 0.0045(9) -0.0056(9)
O4 0.0391(16) 0.0334(14) 0.078(2) 0.0144(14) 0.0064(14) -0.0111(12)
O4A 0.0504(18) 0.093(2) 0.0358(15) -0.0291(16) 0.0118(13) -0.0256(17)
O5 0.0499(17) 0.0283(13) 0.0612(17) 0.0060(13) 0.0167(14) 0.0104(12)
O5A 0.056(2) 0.0551(18) 0.0603(19) -0.0081(15) 0.0079(15) 0.0081(15)
O6 0.0548(18) 0.0472(16) 0.0351(14) -0.0014(12) 0.0209(13) 0.0041(13)
O6A 0.067(2) 0.0491(17) 0.0429(16) -0.0110(14) -0.0001(14) 0.0034(15)
O7 0.0530(19) 0.085(2) 0.0266(13) 0.0030(14) -0.0083(13) 0.0024(16)
O7A 0.058(2) 0.108(3) 0.0481(17) -0.0191(18) 0.0317(16) -0.0166(19)
N1 0.0257(15) 0.0229(13) 0.0238(13) -0.0017(11) 0.0058(11) -0.0014(11)
N1A 0.0228(15) 0.0297(15) 0.0286(14) -0.0038(12) 0.0026(11) -0.0011(12)
N2 0.0232(14) 0.0188(13) 0.0228(13) -0.0007(11) 0.0086(11) -0.0006(11)
N2A 0.0209(14) 0.0219(13) 0.0299(14) -0.0011(11) 0.0043(11) -0.0017(11)
N3 0.0216(14) 0.0211(13) 0.0204(12) -0.0007(11) 0.0051(11) -0.0007(11)
N3A 0.0245(15) 0.0192(13) 0.0247(13) -0.0020(11) 0.0033(11) -0.0018(11)
N4 0.0262(15) 0.0162(12) 0.0224(13) -0.0017(11) 0.0068(11) -0.0003(11)
N4A 0.0234(15) 0.0265(14) 0.0318(15) -0.0035(12) 0.0068(12) -0.0034(12)
C1 0.034(2) 0.0262(17) 0.0298(18) 0.0020(15) 0.0022(15) -0.0024(15)
C1A 0.030(2) 0.0351(19) 0.0297(18) -0.0028(16) 0.0020(15) 0.0054(15)
C2 0.040(2) 0.037(2) 0.0285(18) 0.0001(16) 0.0003(16) 0.0026(17)
C2A 0.034(2) 0.052(2) 0.0314(19) -0.0120(18) -0.0052(16) 0.0139(18)
C3 0.034(2) 0.037(2) 0.0331(19) -0.0087(17) -0.0018(16) 0.0004(16)
C3A 0.024(2) 0.040(2) 0.053(2) -0.0261(19) -0.0090(17) 0.0079(16)
C4 0.0260(19) 0.0244(17) 0.0365(19) -0.0060(15) 0.0045(15) -0.0011(14)
C4A 0.0232(19) 0.0285(18) 0.048(2) -0.0133(17) -0.0035(16) 0.0030(15)
C5 0.0185(16) 0.0225(16) 0.0269(16) -0.0038(13) 0.0061(13) 0.0024(13)
C5A 0.0181(17) 0.0244(17) 0.0391(19) -0.0096(15) 0.0036(14) 0.0017(13)
C6 0.0258(18) 0.0182(15) 0.0310(17) -0.0029(14) 0.0098(14) -0.0020(13)
C6A 0.0289(19) 0.0191(16) 0.0387(19) -0.0012(15) 0.0058(15) -0.0052(14)
C7 0.0230(17) 0.0231(16) 0.0324(17) 0.0007(14) 0.0123(14) -0.0002(13)
C7A 0.033(2) 0.0298(18) 0.0266(17) 0.0009(14) 0.0086(14) -0.0033(15)
C8 0.0201(16) 0.0238(16) 0.0216(15) 0.0019(13) 0.0039(12) 0.0009(13)
C8A 0.0293(18) 0.0217(16) 0.0246(16) -0.0058(13) 0.0043(14) -0.0023(13)
C9 0.0242(18) 0.0303(17) 0.0233(16) 0.0043(14) 0.0076(13) -0.0006(14)
C9A 0.035(2) 0.0368(19) 0.0231(16) 0.0002(15) 0.0017(14) 0.0009(16)
C10 0.0310(19) 0.0324(18) 0.0208(15) -0.0023(14) 0.0092(14) 0.0061(15)
C10A 0.037(2) 0.041(2) 0.0309(19) -0.0015(17) -0.0041(16) 0.0011(17)
C11 0.0302(18) 0.0227(16) 0.0213(15) 0.0004(13) 0.0031(13) 0.0067(14)
C11A 0.0258(19) 0.0358(19) 0.0354(19) -0.0032(16) 0.0013(15) -0.0001(15)
C12 0.0251(17) 0.0205(15) 0.0186(14) 0.0008(13) 0.0011(12) 0.0018(13)
C12A 0.0240(18) 0.0212(16) 0.0300(17) -0.0051(14) 0.0042(14) 0.0008(13)
C13 0.0260(17) 0.0163(14) 0.0229(15) 0.0001(13) 0.0057(13) 0.0044(13)
C13A 0.0260(18) 0.0211(16) 0.0302(17) -0.0039(14) 0.0060(14) 0.0036(13)
C14 0.038(2) 0.0228(16) 0.0239(16) 0.0010(14) 0.0018(14) -0.0008(15)
C14A 0.0279(19) 0.0299(18) 0.041(2) -0.0018(16) 0.0095(16) -0.0001(15)
C15 0.046(2) 0.0241(18) 0.041(2) -0.0018(16) 0.0027(17) -0.0049(16)
C15A 0.035(2) 0.0281(18) 0.053(2) 0.0028(17) 0.0218(18) 0.0023(16)
C16 0.045(2) 0.0226(17) 0.048(2) 0.0089(17) 0.0161(18) -0.0009(16)
C16A 0.041(2) 0.0300(19) 0.0362(19) 0.0048(16) 0.0158(17) 0.0120(16)
C17 0.048(2) 0.0240(17) 0.0323(18) 0.0069(15) 0.0149(17) 0.0081(16)
C17A 0.040(2) 0.0294(18) 0.0269(17) -0.0027(15) 0.0064(15) 0.0107(16)
C18 0.035(2) 0.0197(16) 0.0248(16) 0.0026(13) 0.0073(14) 0.0079(14)
C18A 0.0262(18) 0.0240(16) 0.0335(18) -0.0035(14) 0.0093(14) 0.0065(14)
C19 0.0316(19) 0.0234(16) 0.0235(16) 0.0022(13) 0.0099(14) -0.0020(14)
C19A 0.0221(18) 0.0318(18) 0.0395(19) 0.0010(16) 0.0105(15) -0.0046(14)
C20 0.0288(18) 0.0161(14) 0.0232(15) -0.0010(13) 0.0092(13) 0.0015(13)
C20A 0.0238(18) 0.0279(17) 0.0373(19) -0.0010(15) 0.0086(15) 0.0009(14)
C21 0.042(2) 0.0249(17) 0.0241(16) 0.0039(14) 0.0092(15) 0.0051(15)
C21A 0.034(2) 0.045(2) 0.041(2) -0.0020(18) 0.0185(17) 0.0003(17)
C22 0.032(2) 0.041(2) 0.0315(18) 0.0063(17) 0.0001(15) 0.0076(17)
C22A 0.044(2) 0.039(2) 0.049(2) -0.0101(19) 0.0228(19) 0.0041(18)
C23 0.0237(19) 0.041(2) 0.0376(19) 0.0055(17) 0.0078(15) 0.0099(16)
C23A 0.034(2) 0.0257(18) 0.053(2) -0.0067(17) 0.0148(18) 0.0020(15)
C24 0.0305(19) 0.0161(15) 0.0299(17) -0.0016(13) 0.0098(14) 0.0044(13)
C24A 0.0227(18) 0.0248(17) 0.0405(19) -0.0036(15) 0.0052(15) -0.0003(14)
C25 0.0284(18) 0.0197(15) 0.0333(17) 0.0015(14) 0.0160(15) 0.0044(14)
C25A 0.0263(19) 0.0260(17) 0.041(2) -0.0012(16) 0.0094(15) 0.0039(14)
C26 0.032(2) 0.0244(16) 0.0312(17) 0.0004(14) 0.0152(15) 0.0046(14)
C26A 0.035(2) 0.0278(18) 0.044(2) -0.0062(16) 0.0113(17) 0.0016(15)
C27 0.048(2) 0.0321(19) 0.0307(18) -0.0004(16) 0.0143(17) 0.0064(17)
C27A 0.043(2) 0.0225(18) 0.065(3) 0.0006(18) 0.019(2) -0.0018(16)
C28 0.058(3) 0.035(2) 0.038(2) 0.0062(17) 0.029(2) 0.0108(19)
C28A 0.056(3) 0.033(2) 0.057(3) 0.012(2) 0.024(2) 0.0097(19)
C29 0.044(2) 0.0299(19) 0.055(2) 0.0088(18) 0.032(2) 0.0032(17)
C29A 0.054(3) 0.040(2) 0.040(2) 0.0040(18) 0.0123(19) 0.012(2)
C30 0.033(2) 0.0266(17) 0.044(2) 0.0014(16) 0.0170(16) 0.0038(15)
C30A 0.040(2) 0.0255(18) 0.045(2) -0.0020(16) 0.0073(17) 0.0024(16)
C31 0.0218(17) 0.0159(14) 0.0266(16) -0.0021(13) 0.0067(13) 0.0008(12)
C31A 0.0177(16) 0.0181(15) 0.0221(15) -0.0014(13) 0.0028(12) 0.0023(12)
C32 0.0240(17) 0.0146(14) 0.0271(16) -0.0015(13) 0.0079(13) 0.0040(12)
C32A 0.0205(16) 0.0190(15) 0.0233(15) 0.0021(13) 0.0050(13) 0.0029(12)
C33 0.0270(18) 0.0230(16) 0.0276(16) 0.0002(14) 0.0061(14) 0.0032(14)
C33A 0.0195(16) 0.0174(14) 0.0217(15) -0.0007(12) 0.0036(12) 0.0004(12)
C34 0.034(2) 0.0317(18) 0.0318(18) 0.0030(15) 0.0076(15) -0.0023(15)
C34A 0.0239(17) 0.0242(16) 0.0224(15) 0.0027(13) 0.0046(13) -0.0018(13)
C35 0.049(3) 0.045(2) 0.0310(19) 0.0023(18) -0.0018(17) -0.0043(19)
C35A 0.0287(18) 0.0291(17) 0.0192(15) -0.0038(14) 0.0031(13) -0.0034(14)
C36 0.036(2) 0.048(2) 0.045(2) 0.0018(19) -0.0065(18) -0.0097(18)
C36A 0.0266(18) 0.0196(15) 0.0251(16) -0.0041(13) 0.0003(13) -0.0041(13)
C37 0.034(2) 0.046(2) 0.046(2) 0.0048(19) 0.0031(17) -0.0158(18)
C37A 0.0227(17) 0.0191(15) 0.0240(15) 0.0040(13) 0.0045(13) -0.0016(13)
C38 0.0295(19) 0.0273(17) 0.0312(18) 0.0011(15) 0.0029(15) -0.0042(15)
C38A 0.0209(16) 0.0215(15) 0.0170(14) 0.0005(12) 0.0031(12) 0.0017(13)
C39 0.0244(18) 0.0225(16) 0.0294(17) 0.0004(14) 0.0068(14) -0.0013(13)
C39A 0.0208(16) 0.0177(14) 0.0206(14) -0.0017(12) 0.0033(12) -0.0002(12)
C40 0.034(2) 0.0213(16) 0.0311(17) 0.0033(14) 0.0144(15) 0.0017(14)
C40A 0.0271(18) 0.0181(15) 0.0233(15) -0.0005(13) 0.0080(13) 0.0017(13)
C41 0.035(2) 0.042(2) 0.0341(19) 0.0020(17) 0.0125(16) -0.0065(17)
C41A 0.0289(19) 0.0330(18) 0.0281(17) -0.0049(15) 0.0085(14) -0.0084(15)
C42 0.048(3) 0.066(3) 0.044(2) 0.008(2) 0.023(2) -0.015(2)
C42A 0.034(2) 0.052(2) 0.0305(18) -0.0088(17) 0.0171(16) -0.0119(18)
C43 0.053(3) 0.082(3) 0.029(2) 0.017(2) 0.0150(19) -0.003(2)
C43A 0.041(2) 0.052(2) 0.0239(17) -0.0101(17) 0.0122(16) -0.0047(18)
C44 0.043(2) 0.058(3) 0.033(2) 0.0101(19) 0.0066(17) -0.001(2)
C44A 0.031(2) 0.048(2) 0.0248(17) -0.0068(16) 0.0017(15) -0.0034(17)
C45 0.030(2) 0.0353(19) 0.0338(18) 0.0081(16) 0.0108(15) 0.0007(16)
C45A 0.0228(18) 0.0349(18) 0.0277(17) -0.0011(15) 0.0049(14) -0.0022(14)

loop_
_atom_type_symbol
_atom_type_description
_atom_type_scat_dispersion_real
_atom_type_scat_dispersion_imag
_atom_type_scat_source
C C 0.0033 0.0016 'International Tables Vol C Tables 4.2.6.8 and 6.1.1.4'
H H 0.0000 0.0000 'International Tables Vol C Tables 4.2.6.8 and 6.1.1.4'
N N 0.0061 0.0033 'International Tables Vol C Tables 4.2.6.8 and 6.1.1.4'
O O 0.0106 0.0060 'International Tables Vol C Tables 4.2.6.8 and 6.1.1.4'
Cl Cl 0.1484 0.1585 'International Tables Vol C Tables 4.2.6.8 and 6.1.1.4'
Co Co 0.3494 0.9721 'International Tables Vol C Tables 4.2.6.8 and 6.1.1.4'

loop_
_geom_angle_atom_site_label_1
_geom_angle_atom_site_label_2
_geom_angle_atom_site_label_3
_geom_angle
_geom_angle_site_symmetry_1
_geom_angle_site_symmetry_3
_geom_angle_publ_flag
O1 Co1 N1 91.14(9) . . ?
O1 Co1 O2 79.81(8) . . ?
N1 Co1 O2 169.84(9) . . ?
O1 Co1 N2 161.56(9) . . ?
N1 Co1 N2 76.66(10) . . ?
O2 Co1 N2 110.92(9) . . ?
O1 Co1 N3 119.73(9) . . ?
N1 Co1 N3 105.45(10) . . ?
O2 Co1 N3 83.24(8) . . ?
N2 Co1 N3 77.37(9) . . ?
O1 Co1 N4 97.96(9) . . ?
N1 Co1 N4 101.11(9) . . ?
O2 Co1 N4 75.85(8) . . ?
N2 Co1 N4 71.48(9) . . ?
N3 Co1 N4 132.59(9) . . ?
O1A Co2 N1A 94.50(10) . . ?
O1A Co2 N2A 169.48(9) . . ?
N1A Co2 N2A 77.29(10) . . ?
O1A Co2 O2A 80.29(8) . . ?
N1A Co2 O2A 174.79(9) . . ?
N2A Co2 O2A 107.88(9) . . ?
O1A Co2 N4A 110.30(9) . . ?
N1A Co2 N4A 102.43(10) . . ?
N2A Co2 N4A 78.25(10) . . ?
O2A Co2 N4A 79.57(9) . . ?
O1A Co2 N3A 101.87(9) . . ?
N1A Co2 N3A 102.68(10) . . ?
N2A Co2 N3A 73.98(10) . . ?
O2A Co2 N3A 78.56(9) . . ?
N4A Co2 N3A 137.00(9) . . ?
O4 Cl1 O7 109.53(18) . . ?
O4 Cl1 O6 110.08(18) . . ?
O7 Cl1 O6 109.42(17) . . ?
O4 Cl1 O5 109.63(17) . . ?
O7 Cl1 O5 109.78(18) . . ?
O6 Cl1 O5 108.38(16) . . ?
O7A Cl2 O4A 111.61(18) . . ?
O7A Cl2 O6A 109.4(2) . . ?
O4A Cl2 O6A 109.88(19) . . ?
O7A Cl2 O5A 109.5(2) . . ?
O4A Cl2 O5A 108.81(19) . . ?
O6A Cl2 O5A 107.49(18) . . ?
C31 O1 Co1 114.80(18) . . ?
C31A O1A Co2 115.11(18) . . ?
C32 O2 Co1 108.56(18) . . ?
C32A O2A Co2 108.35(18) . . ?
C38 O3 C39 120.8(2) . . ?
C38A O3A C39A 120.6(2) . . ?
C1 N1 C5 118.4(3) . . ?
C1 N1 Co1 125.0(2) . . ?
C5 N1 Co1 116.2(2) . . ?
C1A N1A C5A 118.9(3) . . ?
C1A N1A Co2 125.0(2) . . ?
C5A N1A Co2 116.0(2) . . ?
C7 N2 C19 111.8(2) . . ?
C7 N2 C6 108.9(2) . . ?
C19 N2 C6 112.8(2) . . ?
C7 N2 Co1 109.80(18) . . ?
C19 N2 Co1 105.74(18) . . ?
C6 N2 Co1 107.67(18) . . ?
C7A N2A C19A 111.8(3) . . ?
C7A N2A C6A 112.1(3) . . ?
C19A N2A C6A 109.6(3) . . ?
C7A N2A Co2 105.44(19) . . ?
C19A N2A Co2 110.22(19) . . ?
C6A N2A Co2 107.62(19) . . ?
C8 N3 C12 117.4(3) . . ?
C8 N3 Co1 113.25(19) . . ?
C12 N3 Co1 128.0(2) . . ?
C12A N3A C8A 118.2(3) . . ?
C12A N3A Co2 129.5(2) . . ?
C8A N3A Co2 108.8(2) . . ?
C20 N4 C24 118.8(3) . . ?
C20 N4 Co1 104.03(19) . . ?
C24 N4 Co1 125.11(19) . . ?
C20A N4A C24A 117.8(3) . . ?
C20A N4A Co2 110.2(2) . . ?
C24A N4A Co2 126.2(2) . . ?
N1 C1 C2 122.5(3) . . ?
N1 C1 H1 118.8 . . ?
C2 C1 H1 118.8 . . ?
N1A C1A C2A 121.8(3) . . ?
N1A C1A H1A 119.1 . . ?
C2A C1A H1A 119.1 . . ?
C3 C2 C1 119.0(3) . . ?
C3 C2 H2 120.5 . . ?
C1 C2 H2 120.5 . . ?
C3A C2A C1A 118.9(3) . . ?
C3A C2A H2A 120.5 . . ?
C1A C2A H2A 120.5 . . ?
C2 C3 C4 119.5(3) . . ?
C2 C3 H3 120.3 . . ?
C4 C3 H3 120.3 . . ?
C4A C3A C2A 119.6(3) . . ?
C4A C3A H3A 120.2 . . ?
C2A C3A H3A 120.2 . . ?
C3 C4 C5 119.0(3) . . ?
C3 C4 H4 120.5 . . ?
C5 C4 H4 120.5 . . ?
C3A C4A C5A 119.0(4) . . ?
C3A C4A H4A 120.5 . . ?
C5A C4A H4A 120.5 . . ?
N1 C5 C4 121.6(3) . . ?
N1 C5 C6 115.5(3) . . ?
C4 C5 C6 122.9(3) . . ?
N1A C5A C4A 121.7(3) . . ?
N1A C5A C6A 115.5(3) . . ?
C4A C5A C6A 122.7(3) . . ?
N2 C6 C5 109.8(2) . . ?
N2 C6 H6A 109.7 . . ?
C5 C6 H6A 109.7 . . ?
N2 C6 H6B 109.7 . . ?
C5 C6 H6B 109.7 . . ?
H6A C6 H6B 108.2 . . ?
N2A C6A C5A 109.6(3) . . ?
N2A C6A H6A1 109.7 . . ?
C5A C6A H6A1 109.7 . . ?
N2A C6A H6A2 109.7 . . ?
C5A C6A H6A2 109.7 . . ?
H6A1 C6A H6A2 108.2 . . ?
N2 C7 C8 112.0(3) . . ?
N2 C7 H7A 109.2 . . ?
C8 C7 H7A 109.2 . . ?
N2 C7 H7B 109.2 . . ?
C8 C7 H7B 109.2 . . ?
H7A C7 H7B 107.9 . . ?
N2A C7A C8A 110.9(3) . . ?
N2A C7A H7A1 109.5 . . ?
C8A C7A H7A1 109.5 . . ?
N2A C7A H7A2 109.5 . . ?
C8A C7A H7A2 109.5 . . ?
H7A1 C7A H7A2 108.0 . . ?
N3 C8 C9 123.4(3) . . ?
N3 C8 C7 116.5(3) . . ?
C9 C8 C7 120.0(3) . . ?
N3A C8A C9A 122.7(3) . . ?
N3A C8A C7A 116.8(3) . . ?
C9A C8A C7A 120.4(3) . . ?
C10 C9 C8 118.7(3) . . ?
C10 C9 H9 120.6 . . ?
C8 C9 H9 120.6 . . ?
C10A C9A C8A 119.2(3) . . ?
C10A C9A H9A 120.4 . . ?
C8A C9A H9A 120.4 . . ?
C11 C10 C9 118.9(3) . . ?
C11 C10 H10 120.6 . . ?
C9 C10 H10 120.6 . . ?
C9A C10A C11A 118.5(3) . . ?
C9A C10A H10A 120.7 . . ?
C11A C10A H10A 120.7 . . ?
C10 C11 C12 119.7(3) . . ?
C10 C11 H11 120.2 . . ?
C12 C11 H11 120.2 . . ?
C10A C11A C12A 120.2(3) . . ?
C10A C11A H11A 119.9 . . ?
C12A C11A H11A 119.9 . . ?
N3 C12 C11 121.9(3) . . ?
N3 C12 C13 119.0(3) . . ?
C11 C12 C13 119.2(3) . . ?
N3A C12A C11A 121.0(3) . . ?
N3A C12A C13A 118.5(3) . . ?
C11A C12A C13A 120.4(3) . . ?
C14 C13 C18 119.0(3) . . ?
C14 C13 C12 120.3(3) . . ?
C18 C13 C12 120.7(3) . . ?
C18A C13A C14A 118.7(3) . . ?
C18A C13A C12A 120.3(3) . . ?
C14A C13A C12A 121.0(3) . . ?
C15 C14 C13 120.6(3) . . ?
C15 C14 H14 119.7 . . ?
C13 C14 H14 119.7 . . ?
C15A C14A C13A 120.5(3) . . ?
C15A C14A H14A 119.8 . . ?
C13A C14A H14A 119.8 . . ?
C14 C15 C16 120.0(3) . . ?
C14 C15 H15 120.0 . . ?
C16 C15 H15 120.0 . . ?
C14A C15A C16A 120.6(3) . . ?
C14A C15A H15A 119.7 . . ?
C16A C15A H15A 119.7 . . ?
C17 C16 C15 120.2(3) . . ?
C17 C16 H16 119.9 . . ?
C15 C16 H16 119.9 . . ?
C17A C16A C15A 119.5(3) . . ?
C17A C16A H16A 120.2 . . ?
C15A C16A H16A 120.2 . . ?
C16 C17 C18 120.2(3) . . ?
C16 C17 H17 119.9 . . ?
C18 C17 H17 119.9 . . ?
C16A C17A C18A 120.4(3) . . ?
C16A C17A H17A 119.8 . . ?
C18A C17A H17A 119.8 . . ?
C17 C18 C13 120.0(3) . . ?
C17 C18 H18 120.0 . . ?
C13 C18 H18 120.0 . . ?
C13A C18A C17A 120.3(3) . . ?
C13A C18A H18A 119.9 . . ?
C17A C18A H18A 119.9 . . ?
N2 C19 C20 110.8(2) . . ?
N2 C19 H19A 109.5 . . ?
C20 C19 H19A 109.5 . . ?
N2 C19 H19B 109.5 . . ?
C20 C19 H19B 109.5 . . ?
H19A C19 H19B 108.1 . . ?
N2A C19A C20A 110.4(3) . . ?
N2A C19A H19C 109.6 . . ?
C20A C19A H19C 109.6 . . ?
N2A C19A H19D 109.6 . . ?
C20A C19A H19D 109.6 . . ?
H19C C19A H19D 108.1 . . ?
N4 C20 C21 123.4(3) . . ?
N4 C20 C19 116.2(3) . . ?
C21 C20 C19 120.4(3) . . ?
N4A C20A C21A 123.3(3) . . ?
N4A C20A C19A 115.4(3) . . ?
C21A C20A C19A 121.3(3) . . ?
C22 C21 C20 117.5(3) . . ?
C22 C21 H21 121.3 . . ?
C20 C21 H21 121.3 . . ?
C20A C21A C22A 118.8(3) . . ?
C20A C21A H21A 120.6 . . ?
C22A C21A H21A 120.6 . . ?
C23 C22 C21 119.6(3) . . ?
C23 C22 H22 120.2 . . ?
C21 C22 H22 120.2 . . ?
C21A C22A C23A 118.2(3) . . ?
C21A C22A H22A 120.9 . . ?
C23A C22A H22A 120.9 . . ?
C22 C23 C24 120.2(3) . . ?
C22 C23 H23 119.9 . . ?
C24 C23 H23 119.9 . . ?
C24A C23A C22A 120.3(3) . . ?
C24A C23A H23A 119.9 . . ?
C22A C23A H23A 119.9 . . ?
N4 C24 C23 120.3(3) . . ?
N4 C24 C25 117.5(3) . . ?
C23 C24 C25 122.2(3) . . ?
N4A C24A C23A 121.4(3) . . ?
N4A C24A C25A 118.3(3) . . ?
C23A C24A C25A 120.2(3) . . ?
C30 C25 C26 118.1(3) . . ?
C30 C25 C24 121.5(3) . . ?
C26 C25 C24 120.3(3) . . ?
C30A C25A C26A 118.3(3) . . ?
C30A C25A C24A 120.8(3) . . ?
C26A C25A C24A 120.8(3) . . ?
C27 C26 C25 120.9(3) . . ?
C27 C26 H26 119.5 . . ?
C25 C26 H26 119.5 . . ?
C27A C26A C25A 120.7(3) . . ?
C27A C26A H26A 119.7 . . ?
C25A C26A H26A 119.7 . . ?
C28 C27 C26 120.1(4) . . ?
C28 C27 H27 119.9 . . ?
C26 C27 H27 119.9 . . ?
C28A C27A C26A 120.2(4) . . ?
C28A C27A H27A 119.9 . . ?
C26A C27A H27A 119.9 . . ?
C29 C28 C27 119.9(3) . . ?
C29 C28 H28 120.1 . . ?
C27 C28 H28 120.1 . . ?
C27A C28A C29A 120.2(4) . . ?
C27A C28A H28A 119.9 . . ?
C29A C28A H28A 119.9 . . ?
C28 C29 C30 120.0(4) . . ?
C28 C29 H29 120.0 . . ?
C30 C29 H29 120.0 . . ?
C30A C29A C28A 119.9(4) . . ?
C30A C29A H29A 120.0 . . ?
C28A C29A H29A 120.0 . . ?
C29 C30 C25 120.9(4) . . ?
C29 C30 H30 119.6 . . ?
C25 C30 H30 119.6 . . ?
C29A C30A C25A 120.8(4) . . ?
C29A C30A H30A 119.6 . . ?
C25A C30A H30A 119.6 . . ?
O1 C31 C39 123.5(3) . . ?
O1 C31 C32 116.9(3) . . ?
C39 C31 C32 119.6(3) . . ?
O1A C31A C39A 123.7(3) . . ?
O1A C31A C32A 116.9(3) . . ?
C39A C31A C32A 119.4(3) . . ?
O2 C32 C31 119.2(3) . . ?
O2 C32 C33 122.8(3) . . ?
C31 C32 C33 118.0(3) . . ?
O2A C32A C33A 123.0(3) . . ?
O2A C32A C31A 119.3(3) . . ?
C33A C32A C31A 117.7(3) . . ?
C38 C33 C34 118.2(3) . . ?
C38 C33 C32 118.7(3) . . ?
C34 C33 C32 123.1(3) . . ?
C38A C33A C34A 118.0(3) . . ?
C38A C33A C32A 119.0(3) . . ?
C34A C33A C32A 122.9(3) . . ?
C35 C34 C33 120.2(3) . . ?
C35 C34 H34 119.9 . . ?
C33 C34 H34 119.9 . . ?
C35A C34A C33A 120.5(3) . . ?
C35A C34A H34A 119.8 . . ?
C33A C34A H34A 119.8 . . ?
C34 C35 C36 120.4(3) . . ?
C34 C35 H35 119.8 . . ?
C36 C35 H35 119.8 . . ?
C34A C35A C36A 119.9(3) . . ?
C34A C35A H35A 120.0 . . ?
C36A C35A H35A 120.0 . . ?
C37 C36 C35 120.2(4) . . ?
C37 C36 H36 119.9 . . ?
C35 C36 H36 119.9 . . ?
C37A C36A C35A 120.7(3) . . ?
C37A C36A H36A 119.6 . . ?
C35A C36A H36A 119.6 . . ?
C36 C37 C38 119.0(3) . . ?
C36 C37 H37 120.5 . . ?
C38 C37 H37 120.5 . . ?
C36A C37A C38A 119.1(3) . . ?
C36A C37A H37A 120.5 . . ?
C38A C37A H37A 120.5 . . ?
O3 C38 C33 122.0(3) . . ?
O3 C38 C37 116.0(3) . . ?
C33 C38 C37 122.0(3) . . ?
O3A C38A C33A 121.6(3) . . ?
O3A C38A C37A 116.6(3) . . ?
C33A C38A C37A 121.8(3) . . ?
C31 C39 O3 120.9(3) . . ?
C31 C39 C40 128.1(3) . . ?
O3 C39 C40 110.9(3) . . ?
C31A C39A O3A 121.3(3) . . ?
C31A C39A C40A 127.7(3) . . ?
O3A C39A C40A 111.0(2) . . ?
C45 C40 C41 118.6(3) . . ?
C45 C40 C39 121.7(3) . . ?
C41 C40 C39 119.7(3) . . ?
C41A C40A C45A 118.5(3) . . ?
C41A C40A C39A 120.9(3) . . ?
C45A C40A C39A 120.7(3) . . ?
C42 C41 C40 120.1(4) . . ?
C42 C41 H41 119.9 . . ?
C40 C41 H41 119.9 . . ?
C42A C41A C40A 120.5(3) . . ?
C42A C41A H41A 119.7 . . ?
C40A C41A H41A 119.7 . . ?
C43 C42 C41 120.4(4) . . ?
C43 C42 H42 119.8 . . ?
C41 C42 H42 119.8 . . ?
C43A C42A C41A 120.7(3) . . ?
C43A C42A H42A 119.6 . . ?
C41A C42A H42A 119.6 . . ?
C44 C43 C42 119.6(4) . . ?
C44 C43 H43 120.2 . . ?
C42 C43 H43 120.2 . . ?
C42A C43A C44A 120.0(3) . . ?
C42A C43A H43A 120.0 . . ?
C44A C43A H43A 120.0 . . ?
C43 C44 C45 121.0(4) . . ?
C43 C44 H44 119.5 . . ?
C45 C44 H44 119.5 . . ?
C45A C44A C43A 119.8(3) . . ?
C45A C44A H44A 120.1 . . ?
C43A C44A H44A 120.1 . . ?
C44 C45 C40 120.3(3) . . ?
C44 C45 H45 119.9 . . ?
C40 C45 H45 119.9 . . ?
C44A C45A C40A 120.5(3) . . ?
C44A C45A H45A 119.8 . . ?
C40A C45A H45A 119.8 . . ?
N5 C46 C47 171.4(10) . . ?
N6 C48 C49 172.0(15) . . ?
N7 C50 C51 162(2) . . ?
C50 C51 H51A 109.5 . . ?
C50 C51 H51B 109.5 . . ?
H51A C51 H51B 109.5 . . ?
C50 C51 H51C 109.5 . . ?
H51A C51 H51C 109.5 . . ?
H51B C51 H51C 109.5 . . ?

loop_
_geom_bond_atom_site_label_1
_geom_bond_atom_site_label_2
_geom_bond_distance
_geom_bond_site_symmetry_2
_geom_bond_publ_flag
Co1 O1 1.956(2) . ?
Co1 N1 2.111(3) . ?
Co1 O2 2.172(2) . ?
Co1 N2 2.175(2) . ?
Co1 N3 2.244(2) . ?
Co1 N4 2.331(3) . ?
Co2 O1A 1.947(2) . ?
Co2 N1A 2.109(3) . ?
Co2 N2A 2.167(3) . ?
Co2 O2A 2.182(2) . ?
Co2 N4A 2.261(3) . ?
Co2 N3A 2.269(3) . ?
Cl1 O4 1.426(3) . ?
Cl1 O7 1.427(3) . ?
Cl1 O6 1.436(3) . ?
Cl1 O5 1.438(3) . ?
Cl2 O7A 1.419(3) . ?
Cl2 O4A 1.422(3) . ?
Cl2 O6A 1.445(3) . ?
Cl2 O5A 1.453(3) . ?
O1 C31 1.317(4) . ?
O1A C31A 1.321(4) . ?
O2 C32 1.260(4) . ?
O2A C32A 1.262(4) . ?
O3 C38 1.365(4) . ?
O3 C39 1.382(4) . ?
O3A C38A 1.363(3) . ?
O3A C39A 1.381(4) . ?
N1 C1 1.348(4) . ?
N1 C5 1.350(4) . ?
N1A C1A 1.345(4) . ?
N1A C5A 1.350(4) . ?
N2 C7 1.476(4) . ?
N2 C19 1.477(4) . ?
N2 C6 1.480(4) . ?
N2A C7A 1.473(4) . ?
N2A C19A 1.478(4) . ?
N2A C6A 1.482(4) . ?
N3 C8 1.344(4) . ?
N3 C12 1.360(4) . ?
N3A C12A 1.351(4) . ?
N3A C8A 1.352(4) . ?
N4 C20 1.336(4) . ?
N4 C24 1.361(4) . ?
N4A C20A 1.349(4) . ?
N4A C24A 1.354(4) . ?
C1 C2 1.376(5) . ?
C1 H1 0.9500 . ?
C1A C2A 1.382(5) . ?
C1A H1A 0.9500 . ?
C2 C3 1.372(5) . ?
C2 H2 0.9500 . ?
C2A C3A 1.378(6) . ?
C2A H2A 0.9500 . ?
C3 C4 1.380(5) . ?
C3 H3 0.9500 . ?
C3A C4A 1.376(5) . ?
C3A H3A 0.9500 . ?
C4 C5 1.388(4) . ?
C4 H4 0.9500 . ?
C4A C5A 1.381(5) . ?
C4A H4A 0.9500 . ?
C5 C6 1.504(4) . ?
C5A C6A 1.496(5) . ?
C6 H6A 0.9900 . ?
C6 H6B 0.9900 . ?
C6A H6A1 0.9900 . ?
C6A H6A2 0.9900 . ?
C7 C8 1.503(4) . ?
C7 H7A 0.9900 . ?
C7 H7B 0.9900 . ?
C7A C8A 1.499(5) . ?
C7A H7A1 0.9900 . ?
C7A H7A2 0.9900 . ?
C8 C9 1.390(4) . ?
C8A C9A 1.383(5) . ?
C9 C10 1.380(5) . ?
C9 H9 0.9500 . ?
C9A C10A 1.373(5) . ?
C9A H9A 0.9500 . ?
C10 C11 1.380(5) . ?
C10 H10 0.9500 . ?
C10A C11A 1.383(5) . ?
C10A H10A 0.9500 . ?
C11 C12 1.392(4) . ?
C11 H11 0.9500 . ?
C11A C12A 1.391(5) . ?
C11A H11A 0.9500 . ?
C12 C13 1.481(4) . ?
C12A C13A 1.486(5) . ?
C13 C14 1.396(4) . ?
C13 C18 1.398(4) . ?
C13A C18A 1.397(5) . ?
C13A C14A 1.397(5) . ?
C14 C15 1.378(5) . ?
C14 H14 0.9500 . ?
C14A C15A 1.385(5) . ?
C14A H14A 0.9500 . ?
C15 C16 1.385(5) . ?
C15 H15 0.9500 . ?
C15A C16A 1.391(5) . ?
C15A H15A 0.9500 . ?
C16 C17 1.381(5) . ?
C16 H16 0.9500 . ?
C16A C17A 1.376(5) . ?
C16A H16A 0.9500 . ?
C17 C18 1.386(5) . ?
C17 H17 0.9500 . ?
C17A C18A 1.400(5) . ?
C17A H17A 0.9500 . ?
C18 H18 0.9500 . ?
C18A H18A 0.9500 . ?
C19 C20 1.513(4) . ?
C19 H19A 0.9900 . ?
C19 H19B 0.9900 . ?
C19A C20A 1.507(5) . ?
C19A H19C 0.9900 . ?
C19A H19D 0.9900 . ?
C20 C21 1.388(5) . ?
C20A C21A 1.381(5) . ?
C21 C22 1.383(5) . ?
C21 H21 0.9500 . ?
C21A C22A 1.383(5) . ?
C21A H21A 0.9500 . ?
C22 C23 1.378(5) . ?
C22 H22 0.9500 . ?
C22A C23A 1.388(5) . ?
C22A H22A 0.9500 . ?
C23 C24 1.385(5) . ?
C23 H23 0.9500 . ?
C23A C24A 1.383(5) . ?
C23A H23A 0.9500 . ?
C24 C25 1.487(4) . ?
C24A C25A 1.476(5) . ?
C25 C30 1.391(5) . ?
C25 C26 1.391(5) . ?
C25A C30A 1.389(5) . ?
C25A C26A 1.404(5) . ?
C26 C27 1.382(5) . ?
C26 H26 0.9500 . ?
C26A C27A 1.380(5) . ?
C26A H26A 0.9500 . ?
C27 C28 1.378(5) . ?
C27 H27 0.9500 . ?
C27A C28A 1.365(6) . ?
C27A H27A 0.9500 . ?
C28 C29 1.376(6) . ?
C28 H28 0.9500 . ?
C28A C29A 1.392(6) . ?
C28A H28A 0.9500 . ?
C29 C30 1.386(5) . ?
C29 H29 0.9500 . ?
C29A C30A 1.378(5) . ?
C29A H29A 0.9500 . ?
C30 H30 0.9500 . ?
C30A H30A 0.9500 . ?
C31 C39 1.380(4) . ?
C31 C32 1.441(4) . ?
C31A C39A 1.376(4) . ?
C31A C32A 1.452(4) . ?
C32 C33 1.450(4) . ?
C32A C33A 1.439(4) . ?
C33 C38 1.381(5) . ?
C33 C34 1.412(4) . ?
C33A C38A 1.395(4) . ?
C33A C34A 1.414(4) . ?
C34 C35 1.370(5) . ?
C34 H34 0.9500 . ?
C34A C35A 1.381(4) . ?
C34A H34A 0.9500 . ?
C35 C36 1.403(5) . ?
C35 H35 0.9500 . ?
C35A C36A 1.402(4) . ?
C35A H35A 0.9500 . ?
C36 C37 1.373(5) . ?
C36 H36 0.9500 . ?
C36A C37A 1.374(4) . ?
C36A H36A 0.9500 . ?
C37 C38 1.392(5) . ?
C37 H37 0.9500 . ?
C37A C38A 1.396(4) . ?
C37A H37A 0.9500 . ?
C39 C40 1.466(4) . ?
C39A C40A 1.472(4) . ?
C40 C45 1.392(5) . ?
C40 C41 1.404(5) . ?
C40A C41A 1.393(4) . ?
C40A C45A 1.404(4) . ?
C41 C42 1.385(5) . ?
C41 H41 0.9500 . ?
C41A C42A 1.378(5) . ?
C41A H41A 0.9500 . ?
C42 C43 1.383(6) . ?
C42 H42 0.9500 . ?
C42A C43A 1.369(5) . ?
C42A H42A 0.9500 . ?
C43 C44 1.370(6) . ?
C43 H43 0.9500 . ?
C43A C44A 1.389(5) . ?
C43A H43A 0.9500 . ?
C44 C45 1.383(5) . ?
C44 H44 0.9500 . ?
C44A C45A 1.383(5) . ?
C44A H44A 0.9500 . ?
C45 H45 0.9500 . ?
C45A H45A 0.9500 . ?
N5 C46 1.168(9) . ?
C46 C47 1.450(11) . ?
C47 H47A 0.9800 . ?
C47 H47B 0.9800 . ?
C47 H47C 0.9800 . ?
N6 C48 1.196(12) . ?
C48 C49 1.459(17) . ?
C49 H49A 0.9800 . ?
C49 H49B 0.9800 . ?
C49 H49C 0.9800 . ?
N7 C50 1.063(18) . ?
C50 C51 1.319(14) . ?
C51 H51A 0.9800 . ?
C51 H51B 0.9800 . ?
C51 H51C 0.9800 . ?

loop_
_geom_torsion_atom_site_label_1
_geom_torsion_atom_site_label_2
_geom_torsion_atom_site_label_3
_geom_torsion_atom_site_label_4
_geom_torsion
_geom_torsion_site_symmetry_1
_geom_torsion_site_symmetry_2
_geom_torsion_site_symmetry_3
_geom_torsion_site_symmetry_4
_geom_torsion_publ_flag
N1 Co1 O1 C31 168.4(2) . . . . ?
O2 Co1 O1 C31 -6.92(19) . . . . ?
N2 Co1 O1 C31 120.5(3) . . . . ?
N3 Co1 O1 C31 -83.0(2) . . . . ?
N4 Co1 O1 C31 67.1(2) . . . . ?
N1A Co2 O1A C31A -178.3(2) . . . . ?
N2A Co2 O1A C31A -139.9(5) . . . . ?
O2A Co2 O1A C31A 1.74(19) . . . . ?
N4A Co2 O1A C31A 76.7(2) . . . . ?
N3A Co2 O1A C31A -74.3(2) . . . . ?
O1 Co1 O2 C32 7.30(19) . . . . ?
N1 Co1 O2 C32 -20.0(6) . . . . ?
N2 Co1 O2 C32 -157.11(18) . . . . ?
N3 Co1 O2 C32 129.2(2) . . . . ?
N4 Co1 O2 C32 -93.68(19) . . . . ?
O1A Co2 O2A C32A -0.17(19) . . . . ?
N1A Co2 O2A C32A -0.1(12) . . . . ?
N2A Co2 O2A C32A 173.00(19) . . . . ?
N4A Co2 O2A C32A -113.1(2) . . . . ?
N3A Co2 O2A C32A 104.2(2) . . . . ?
O1 Co1 N1 C1 25.4(3) . . . . ?
O2 Co1 N1 C1 52.2(7) . . . . ?
N2 Co1 N1 C1 -168.5(3) . . . . ?
N3 Co1 N1 C1 -95.9(3) . . . . ?
N4 Co1 N1 C1 123.8(3) . . . . ?
O1 Co1 N1 C5 -147.3(2) . . . . ?
O2 Co1 N1 C5 -120.5(5) . . . . ?
N2 Co1 N1 C5 18.7(2) . . . . ?
N3 Co1 N1 C5 91.4(2) . . . . ?
N4 Co1 N1 C5 -49.0(2) . . . . ?
O1A Co2 N1A C1A -21.9(3) . . . . ?
N2A Co2 N1A C1A 164.8(3) . . . . ?
O2A Co2 N1A C1A -21.9(12) . . . . ?
N4A Co2 N1A C1A 90.1(3) . . . . ?
N3A Co2 N1A C1A -125.1(3) . . . . ?
O1A Co2 N1A C5A 158.9(2) . . . . ?
N2A Co2 N1A C5A -14.4(2) . . . . ?
O2A Co2 N1A C5A 158.9(10) . . . . ?
N4A Co2 N1A C5A -89.1(2) . . . . ?
N3A Co2 N1A C5A 55.7(2) . . . . ?
O1 Co1 N2 C7 136.7(3) . . . . ?
N1 Co1 N2 C7 87.1(2) . . . . ?
O2 Co1 N2 C7 -100.02(19) . . . . ?
N3 Co1 N2 C7 -22.43(19) . . . . ?
N4 Co1 N2 C7 -166.2(2) . . . . ?
O1 Co1 N2 C19 -102.5(3) . . . . ?
N1 Co1 N2 C19 -152.2(2) . . . . ?
O2 Co1 N2 C19 20.8(2) . . . . ?
N3 Co1 N2 C19 98.35(19) . . . . ?
N4 Co1 N2 C19 -45.41(18) . . . . ?
O1 Co1 N2 C6 18.3(4) . . . . ?
N1 Co1 N2 C6 -31.36(19) . . . . ?
O2 Co1 N2 C6 141.56(18) . . . . ?
N3 Co1 N2 C6 -140.9(2) . . . . ?
N4 Co1 N2 C6 75.39(19) . . . . ?
O1A Co2 N2A C7A 110.0(5) . . . . ?
N1A Co2 N2A C7A 149.3(2) . . . . ?
O2A Co2 N2A C7A -30.0(2) . . . . ?
N4A Co2 N2A C7A -104.9(2) . . . . ?
N3A Co2 N2A C7A 41.93(19) . . . . ?
O1A Co2 N2A C19A -129.2(5) . . . . ?
N1A Co2 N2A C19A -89.9(2) . . . . ?
O2A Co2 N2A C19A 90.7(2) . . . . ?
N4A Co2 N2A C19A 15.9(2) . . . . ?
N3A Co2 N2A C19A 162.7(2) . . . . ?
O1A Co2 N2A C6A -9.8(6) . . . . ?
N1A Co2 N2A C6A 29.5(2) . . . . ?
O2A Co2 N2A C6A -149.85(19) . . . . ?
N4A Co2 N2A C6A 135.3(2) . . . . ?
N3A Co2 N2A C6A -77.9(2) . . . . ?
O1 Co1 N3 C8 -167.17(19) . . . . ?
N1 Co1 N3 C8 -66.7(2) . . . . ?
O2 Co1 N3 C8 118.7(2) . . . . ?
N2 Co1 N3 C8 5.4(2) . . . . ?
N4 Co1 N3 C8 55.0(2) . . . . ?
O1 Co1 N3 C12 26.4(3) . . . . ?
N1 Co1 N3 C12 126.9(2) . . . . ?
O2 Co1 N3 C12 -47.7(2) . . . . ?
N2 Co1 N3 C12 -161.0(3) . . . . ?
N4 Co1 N3 C12 -111.4(2) . . . . ?
O1A Co2 N3A C12A -1.9(3) . . . . ?
N1A Co2 N3A C12A 95.5(3) . . . . ?
N2A Co2 N3A C12A 168.1(3) . . . . ?
O2A Co2 N3A C12A -79.3(3) . . . . ?
N4A Co2 N3A C12A -140.1(2) . . . . ?
O1A Co2 N3A C8A 156.00(19) . . . . ?
N1A Co2 N3A C8A -106.6(2) . . . . ?
N2A Co2 N3A C8A -34.0(2) . . . . ?
O2A Co2 N3A C8A 78.6(2) . . . . ?
N4A Co2 N3A C8A 17.8(3) . . . . ?
O1 Co1 N4 C20 -149.76(19) . . . . ?
N1 Co1 N4 C20 117.5(2) . . . . ?
O2 Co1 N4 C20 -72.43(19) . . . . ?
N2 Co1 N4 C20 45.79(19) . . . . ?
N3 Co1 N4 C20 -5.8(2) . . . . ?
O1 Co1 N4 C24 -8.3(2) . . . . ?
N1 Co1 N4 C24 -101.0(2) . . . . ?
O2 Co1 N4 C24 69.1(2) . . . . ?
N2 Co1 N4 C24 -172.7(3) . . . . ?
N3 Co1 N4 C24 135.7(2) . . . . ?
O1A Co2 N4A C20A -178.7(2) . . . . ?
N1A Co2 N4A C20A 81.7(2) . . . . ?
N2A Co2 N4A C20A 7.7(2) . . . . ?
O2A Co2 N4A C20A -103.2(2) . . . . ?
N3A Co2 N4A C20A -42.8(3) . . . . ?
O1A Co2 N4A C24A -26.2(3) . . . . ?
N1A Co2 N4A C24A -125.8(3) . . . . ?
N2A Co2 N4A C24A 160.2(3) . . . . ?
O2A Co2 N4A C24A 49.2(3) . . . . ?
N3A Co2 N4A C24A 109.7(3) . . . . ?
C5 N1 C1 C2 0.2(5) . . . . ?
Co1 N1 C1 C2 -172.4(3) . . . . ?
C5A N1A C1A C2A -0.1(5) . . . . ?
Co2 N1A C1A C2A -179.3(3) . . . . ?
N1 C1 C2 C3 -1.9(6) . . . . ?
N1A C1A C2A C3A 0.9(5) . . . . ?
C1 C2 C3 C4 1.2(6) . . . . ?
C1A C2A C3A C4A -0.7(5) . . . . ?
C2 C3 C4 C5 1.2(5) . . . . ?
C2A C3A C4A C5A -0.3(5) . . . . ?
C1 N1 C5 C4 2.4(5) . . . . ?
Co1 N1 C5 C4 175.6(2) . . . . ?
C1 N1 C5 C6 -174.8(3) . . . . ?
Co1 N1 C5 C6 -1.5(3) . . . . ?
C3 C4 C5 N1 -3.1(5) . . . . ?
C3 C4 C5 C6 173.8(3) . . . . ?
C1A N1A C5A C4A -1.0(5) . . . . ?
Co2 N1A C5A C4A 178.3(2) . . . . ?
C1A N1A C5A C6A 176.2(3) . . . . ?
Co2 N1A C5A C6A -4.5(4) . . . . ?
C3A C4A C5A N1A 1.2(5) . . . . ?
C3A C4A C5A C6A -175.8(3) . . . . ?
C7 N2 C6 C5 -79.4(3) . . . . ?
C19 N2 C6 C5 155.9(2) . . . . ?
Co1 N2 C6 C5 39.6(3) . . . . ?
N1 C5 C6 N2 -26.4(4) . . . . ?
C4 C5 C6 N2 156.6(3) . . . . ?
C7A N2A C6A C5A -155.6(3) . . . . ?
C19A N2A C6A C5A 79.7(3) . . . . ?
Co2 N2A C6A C5A -40.1(3) . . . . ?
N1A C5A C6A N2A 30.6(4) . . . . ?
C4A C5A C6A N2A -152.2(3) . . . . ?
C19 N2 C7 C8 -80.9(3) . . . . ?
C6 N2 C7 C8 153.8(2) . . . . ?
Co1 N2 C7 C8 36.2(3) . . . . ?
C19A N2A C7A C8A -165.9(3) . . . . ?
C6A N2A C7A C8A 70.7(3) . . . . ?
Co2 N2A C7A C8A -46.1(3) . . . . ?
C12 N3 C8 C9 -0.7(4) . . . . ?
Co1 N3 C8 C9 -168.6(2) . . . . ?
C12 N3 C8 C7 -178.8(3) . . . . ?
Co1 N3 C8 C7 13.3(3) . . . . ?
N2 C7 C8 N3 -33.6(4) . . . . ?
N2 C7 C8 C9 148.2(3) . . . . ?
C12A N3A C8A C9A 1.1(4) . . . . ?
Co2 N3A C8A C9A -159.6(3) . . . . ?
C12A N3A C8A C7A 179.3(3) . . . . ?
Co2 N3A C8A C7A 18.5(3) . . . . ?
N2A C7A C8A N3A 18.0(4) . . . . ?
N2A C7A C8A C9A -163.8(3) . . . . ?
N3 C8 C9 C10 1.2(5) . . . . ?
C7 C8 C9 C10 179.2(3) . . . . ?
N3A C8A C9A C10A 1.2(5) . . . . ?
C7A C8A C9A C10A -176.9(3) . . . . ?
C8 C9 C10 C11 -0.5(5) . . . . ?
C8A C9A C10A C11A -2.1(5) . . . . ?
C9 C10 C11 C12 -0.6(5) . . . . ?
C9A C10A C11A C12A 0.8(5) . . . . ?
C8 N3 C12 C11 -0.5(4) . . . . ?
Co1 N3 C12 C11 165.5(2) . . . . ?
C8 N3 C12 C13 178.7(3) . . . . ?
Co1 N3 C12 C13 -15.4(4) . . . . ?
C10 C11 C12 N3 1.1(5) . . . . ?
C10 C11 C12 C13 -178.1(3) . . . . ?
C8A N3A C12A C11A -2.4(4) . . . . ?
Co2 N3A C12A C11A 153.7(2) . . . . ?
C8A N3A C12A C13A 174.5(3) . . . . ?
Co2 N3A C12A C13A -29.3(4) . . . . ?
C10A C11A C12A N3A 1.5(5) . . . . ?
C10A C11A C12A C13A -175.4(3) . . . . ?
N3 C12 C13 C14 135.5(3) . . . . ?
C11 C12 C13 C14 -45.4(4) . . . . ?
N3 C12 C13 C18 -46.7(4) . . . . ?
C11 C12 C13 C18 132.5(3) . . . . ?
N3A C12A C13A C18A -39.3(4) . . . . ?
C11A C12A C13A C18A 137.7(3) . . . . ?
N3A C12A C13A C14A 142.6(3) . . . . ?
C11A C12A C13A C14A -40.4(4) . . . . ?
C18 C13 C14 C15 1.2(5) . . . . ?
C12 C13 C14 C15 179.1(3) . . . . ?
C18A C13A C14A C15A -0.3(5) . . . . ?
C12A C13A C14A C15A 177.8(3) . . . . ?
C13 C14 C15 C16 -0.1(5) . . . . ?
C13A C14A C15A C16A 0.5(5) . . . . ?
C14 C15 C16 C17 -0.4(6) . . . . ?
C14A C15A C16A C17A -0.2(5) . . . . ?
C15 C16 C17 C18 -0.3(5) . . . . ?
C15A C16A C17A C18A -0.2(5) . . . . ?
C16 C17 C18 C13 1.4(5) . . . . ?
C14 C13 C18 C17 -1.9(5) . . . . ?
C12 C13 C18 C17 -179.7(3) . . . . ?
C14A C13A C18A C17A -0.1(5) . . . . ?
C12A C13A C18A C17A -178.3(3) . . . . ?
C16A C17A C18A C13A 0.4(5) . . . . ?
C7 N2 C19 C20 160.9(2) . . . . ?
C6 N2 C19 C20 -76.0(3) . . . . ?
Co1 N2 C19 C20 41.4(3) . . . . ?
C7A N2A C19A C20A 81.2(3) . . . . ?
C6A N2A C19A C20A -154.0(3) . . . . ?
Co2 N2A C19A C20A -35.7(3) . . . . ?
C24 N4 C20 C21 -3.6(4) . . . . ?
Co1 N4 C20 C21 140.8(3) . . . . ?
C24 N4 C20 C19 178.5(3) . . . . ?
Co1 N4 C20 C19 -37.0(3) . . . . ?
N2 C19 C20 N4 -0.5(4) . . . . ?
N2 C19 C20 C21 -178.5(3) . . . . ?
C24A N4A C20A C21A -3.1(5) . . . . ?
Co2 N4A C20A C21A 151.9(3) . . . . ?
C24A N4A C20A C19A 174.5(3) . . . . ?
Co2 N4A C20A C19A -30.5(3) . . . . ?
N2A C19A C20A N4A 45.7(4) . . . . ?
N2A C19A C20A C21A -136.6(3) . . . . ?
N4 C20 C21 C22 -1.2(5) . . . . ?
C19 C20 C21 C22 176.5(3) . . . . ?
N4A C20A C21A C22A 1.8(6) . . . . ?
C19A C20A C21A C22A -175.7(4) . . . . ?
C20 C21 C22 C23 4.4(5) . . . . ?
C20A C21A C22A C23A 0.6(6) . . . . ?
C21 C22 C23 C24 -2.8(5) . . . . ?
C21A C22A C23A C24A -1.5(6) . . . . ?
C20 N4 C24 C23 5.3(4) . . . . ?
Co1 N4 C24 C23 -131.2(3) . . . . ?
C20 N4 C24 C25 -172.5(3) . . . . ?
Co1 N4 C24 C25 51.0(3) . . . . ?
C22 C23 C24 N4 -2.1(5) . . . . ?
C22 C23 C24 C25 175.6(3) . . . . ?
C20A N4A C24A C23A 2.2(5) . . . . ?
Co2 N4A C24A C23A -148.4(3) . . . . ?
C20A N4A C24A C25A -174.1(3) . . . . ?
Co2 N4A C24A C25A 35.2(4) . . . . ?
C22A C23A C24A N4A 0.1(6) . . . . ?
C22A C23A C24A C25A 176.3(3) . . . . ?
N4 C24 C25 C30 -152.7(3) . . . . ?
C23 C24 C25 C30 29.5(5) . . . . ?
N4 C24 C25 C26 28.9(4) . . . . ?
C23 C24 C25 C26 -148.9(3) . . . . ?
N4A C24A C25A C30A 46.2(5) . . . . ?
C23A C24A C25A C30A -130.2(4) . . . . ?
N4A C24A C25A C26A -137.8(3) . . . . ?
C23A C24A C25A C26A 45.8(5) . . . . ?
C30 C25 C26 C27 0.5(5) . . . . ?
C24 C25 C26 C27 179.0(3) . . . . ?
C30A C25A C26A C27A -1.4(5) . . . . ?
C24A C25A C26A C27A -177.5(3) . . . . ?
C25 C26 C27 C28 -0.3(5) . . . . ?
C25A C26A C27A C28A 1.9(6) . . . . ?
C26 C27 C28 C29 -0.5(5) . . . . ?
C26A C27A C28A C29A -1.0(6) . . . . ?
C27 C28 C29 C30 1.2(5) . . . . ?
C27A C28A C29A C30A -0.3(6) . . . . ?
C28 C29 C30 C25 -0.9(5) . . . . ?
C26 C25 C30 C29 0.1(5) . . . . ?
C24 C25 C30 C29 -178.4(3) . . . . ?
C28A C29A C30A C25A 0.8(6) . . . . ?
C26A C25A C30A C29A 0.1(5) . . . . ?
C24A C25A C30A C29A 176.2(3) . . . . ?
Co1 O1 C31 C39 -174.1(2) . . . . ?
Co1 O1 C31 C32 5.8(3) . . . . ?
Co2 O1A C31A C39A 176.0(2) . . . . ?
Co2 O1A C31A C32A -3.0(3) . . . . ?
Co1 O2 C32 C31 -6.6(3) . . . . ?
Co1 O2 C32 C33 171.2(2) . . . . ?
O1 C31 C32 O2 1.2(4) . . . . ?
C39 C31 C32 O2 -179.0(3) . . . . ?
O1 C31 C32 C33 -176.7(3) . . . . ?
C39 C31 C32 C33 3.1(4) . . . . ?
Co2 O2A C32A C33A 177.7(2) . . . . ?
Co2 O2A C32A C31A -1.4(3) . . . . ?
O1A C31A C32A O2A 3.0(4) . . . . ?
C39A C31A C32A O2A -176.0(3) . . . . ?
O1A C31A C32A C33A -176.1(3) . . . . ?
C39A C31A C32A C33A 4.9(4) . . . . ?
O2 C32 C33 C38 179.3(3) . . . . ?
C31 C32 C33 C38 -2.8(4) . . . . ?
O2 C32 C33 C34 -1.6(5) . . . . ?
C31 C32 C33 C34 176.2(3) . . . . ?
O2A C32A C33A C38A 179.8(3) . . . . ?
C31A C32A C33A C38A -1.2(4) . . . . ?
O2A C32A C33A C34A -4.4(5) . . . . ?
C31A C32A C33A C34A 174.7(3) . . . . ?
C38 C33 C34 C35 0.0(5) . . . . ?
C32 C33 C34 C35 -179.1(3) . . . . ?
C38A C33A C34A C35A 0.7(5) . . . . ?
C32A C33A C34A C35A -175.2(3) . . . . ?
C33 C34 C35 C36 -0.8(6) . . . . ?
C33A C34A C35A C36A 0.5(5) . . . . ?
C34 C35 C36 C37 0.8(6) . . . . ?
C34A C35A C36A C37A -0.8(5) . . . . ?
C35 C36 C37 C38 0.1(6) . . . . ?
C35A C36A C37A C38A -0.1(5) . . . . ?
C39 O3 C38 C33 1.5(5) . . . . ?
C39 O3 C38 C37 -178.1(3) . . . . ?
C34 C33 C38 O3 -178.5(3) . . . . ?
C32 C33 C38 O3 0.6(5) . . . . ?
C34 C33 C38 C37 1.0(5) . . . . ?
C32 C33 C38 C37 -179.9(3) . . . . ?
C36 C37 C38 O3 178.5(4) . . . . ?
C36 C37 C38 C33 -1.0(6) . . . . ?
C39A O3A C38A C33A 5.9(4) . . . . ?
C39A O3A C38A C37A -172.8(3) . . . . ?
C34A C33A C38A O3A 179.8(3) . . . . ?
C32A C33A C38A O3A -4.2(4) . . . . ?
C34A C33A C38A C37A -1.6(4) . . . . ?
C32A C33A C38A C37A 174.4(3) . . . . ?
C36A C37A C38A O3A -180.0(3) . . . . ?
C36A C37A C38A C33A 1.3(5) . . . . ?
O1 C31 C39 O3 178.6(3) . . . . ?
C32 C31 C39 O3 -1.2(4) . . . . ?
O1 C31 C39 C40 0.4(5) . . . . ?
C32 C31 C39 C40 -179.4(3) . . . . ?
C38 O3 C39 C31 -1.2(4) . . . . ?
C38 O3 C39 C40 177.4(3) . . . . ?
O1A C31A C39A O3A 177.6(3) . . . . ?
C32A C31A C39A O3A -3.4(4) . . . . ?
O1A C31A C39A C40A -4.1(5) . . . . ?
C32A C31A C39A C40A 174.8(3) . . . . ?
C38A O3A C39A C31A -1.9(4) . . . . ?
C38A O3A C39A C40A 179.5(2) . . . . ?
C31 C39 C40 C45 -18.5(5) . . . . ?
O3 C39 C40 C45 163.1(3) . . . . ?
C31 C39 C40 C41 162.4(3) . . . . ?
O3 C39 C40 C41 -16.0(4) . . . . ?
C31A C39A C40A C41A -154.3(3) . . . . ?
O3A C39A C40A C41A 24.1(4) . . . . ?
C31A C39A C40A C45A 25.8(5) . . . . ?
O3A C39A C40A C45A -155.8(3) . . . . ?
C45 C40 C41 C42 -0.8(5) . . . . ?
C39 C40 C41 C42 178.3(3) . . . . ?
C45A C40A C41A C42A -1.0(5) . . . . ?
C39A C40A C41A C42A 179.1(3) . . . . ?
C40 C41 C42 C43 -0.1(6) . . . . ?
C40A C41A C42A C43A 1.6(6) . . . . ?
C41 C42 C43 C44 0.8(7) . . . . ?
C41A C42A C43A C44A -0.9(6) . . . . ?
C42 C43 C44 C45 -0.5(7) . . . . ?
C42A C43A C44A C45A -0.4(6) . . . . ?
C43 C44 C45 C40 -0.4(6) . . . . ?
C41 C40 C45 C44 1.1(5) . . . . ?
C39 C40 C45 C44 -178.0(3) . . . . ?
C43A C44A C45A C40A 1.0(5) . . . . ?
C41A C40A C45A C44A -0.3(5) . . . . ?
C39A C40A C45A C44A 179.6(3) . . . . ?
